data_2011459
loop_
_publ_author_name
'Bates, Robert B.'
'Carducci, Michael D.'
'Diez, Anna'
'Forns, Pilar'
'Kane, Vinayak V.'
'Rubiralta, Mario'

_publ_section_title
;
 Absolute configuration of a <i>C</i>~2~-symmetric bis(thiophenol)
;
_journal_issue 10
_journal_name_full 'Acta Crystallographica Section C'
_journal_page_first e484
_journal_page_last e484
_journal_paper_doi 10.1107/S0108270100012506
_journal_volume 56
_journal_year 2000
_chemical_formula_moiety 'C39 H54 O4 S2'
_chemical_formula_sum 'C39 H54 O4 S2'
_chemical_formula_weight 650.94
_chemical_melting_point 410.1(10)
_chemical_name_systematic
;
(1S,2S)-1,2-bis(2'-thiophenyl)cyclopentane bis-(-)-
menthylcarbonate
;
_space_group_IT_number 178
_symmetry_cell_setting hexagonal
_symmetry_space_group_name_Hall 'P 61 2 (0 0 5)'
_symmetry_space_group_name_H-M 'P 61 2 2'
_audit_creation_method SHELXL97
_cell_angle_alpha 90.00
_cell_angle_beta 90.00
_cell_angle_gamma 120.00
_cell_formula_units_Z 6
_cell_length_a 9.3218(7)
_cell_length_b 9.3218(7)
_cell_length_c 73.631(8)
_cell_measurement_reflns_used 5895
_cell_measurement_temperature 170(2)
_cell_measurement_theta_max 20.96
_cell_measurement_theta_min 2.52
_cell_volume 5541.0(8)
_computing_cell_refinement 'SAINT (Bruker, 1997)'
_computing_data_collection 'SMART (Bruker, 1997)'
_computing_data_reduction 'SAINT and SHELXTL (Bruker, 1997)'
_computing_publication_material SHELXTL
_computing_structure_refinement 'SHELXL97 (Sheldrick, 1997)'
_computing_structure_solution 'SHELXS97 (Sheldrick, 1997)'
_diffrn_ambient_temperature 170(2)
_diffrn_measured_fraction_theta_full .998
_diffrn_measured_fraction_theta_max .998
_diffrn_measurement_device_type 'Bruker CCD area-detector'
_diffrn_measurement_method '\f and \w'
_diffrn_radiation_monochromator graphite
_diffrn_radiation_source 'fine-focus sealed tube'
_diffrn_radiation_type MoK\a
_diffrn_radiation_wavelength .71073
_diffrn_reflns_av_R_equivalents .087
_diffrn_reflns_av_sigmaI/netI .0522
_diffrn_reflns_limit_h_max 8
_diffrn_reflns_limit_h_min -11
_diffrn_reflns_limit_k_max 11
_diffrn_reflns_limit_k_min -10
_diffrn_reflns_limit_l_max 88
_diffrn_reflns_limit_l_min -87
_diffrn_reflns_number 46321
_diffrn_reflns_theta_full 25.50
_diffrn_reflns_theta_max 25.50
_diffrn_reflns_theta_min 1.66
_diffrn_standards_decay_% 0
_diffrn_standards_interval_time 2820
_diffrn_standards_number 297
_exptl_absorpt_coefficient_mu .182
_exptl_absorpt_correction_T_max .977
_exptl_absorpt_correction_T_min .879
_exptl_absorpt_correction_type multi-scan
_exptl_absorpt_process_details '(SADABS; Sheldrick, 1997)'
_exptl_crystal_colour colourless
_exptl_crystal_density_diffrn 1.170
_exptl_crystal_density_method 'not measured'
_exptl_crystal_description plate
_exptl_crystal_F_000 2112
_exptl_crystal_size_max .35
_exptl_crystal_size_mid .22
_exptl_crystal_size_min .02
_refine_diff_density_max .19
_refine_diff_density_min -.22
_refine_ls_abs_structure_details 'Flack (1983), 975 Friedel pairs'
_refine_ls_abs_structure_Flack .03(11)
_refine_ls_extinction_coef .0040(5)
_refine_ls_extinction_method SHELXL97
_refine_ls_goodness_of_fit_ref 1.000
_refine_ls_hydrogen_treatment constr
_refine_ls_matrix_type full
_refine_ls_number_parameters 209
_refine_ls_number_reflns 3445
_refine_ls_number_restraints 0
_refine_ls_restrained_S_all 1.000
_refine_ls_R_factor_all .093
_refine_ls_R_factor_gt .045
_refine_ls_shift/su_max .002
_refine_ls_shift/su_mean .000
_refine_ls_structure_factor_coef Fsqd
_refine_ls_weighting_details 'calc w = 1/[\s^2^(Fo^2^)+(0.0604P)^2^+1.0971P] where P = (Fo^2^+2Fc^2^)/3'
_refine_ls_weighting_scheme calc
_refine_ls_wR_factor_ref .119
_reflns_number_gt 2275
_reflns_number_total 3445
_reflns_threshold_expression I>2\s(I)
_cod_data_source_file qa0388.cif
_cod_data_source_block I
_cod_depositor_comments
;
The following automatic conversions were performed:
'_symmetry_cell_setting' value 'Hexagonal' changed to 'hexagonal'
according to '/home/saulius/struct/CIF-dictionaries/cif_core.dic'
dictionary named 'cif_core.dic' version 2.4.1 from 2010-06-29.

Automatic conversion script
Id: cif_fix_enum 1527 2010-12-29 10:47:43Z saulius 

The following automatic conversions were performed:

'_chemical_melting_point' value '136-138 C' was changed to
'410.1(10)' - it was converted from degrees Celsius(C) to Kelvins(K),
the average value was taken and precision was estimated.

Automatic conversion script
Id: cif_fix_values 1646 2011-03-28 12:23:43Z adriana 

The following automatic conversions were performed:

'_chemical_melting_point' value '136-138 C' was changed to
'410.1(10)' - it was converted from degrees Celsius(C) to Kelvins(K),
the average value was taken and precision was
estimated.

'_symmetry_cell_setting' value 'Hexagonal' changed to
'hexagonal' according to
/home/saulius/struct/CIF-dictionaries/cif_core.dic dictionary named
'cif_core.dic' version 2.4.1 from 2010-06-29.

Automatic conversion script
Id: cif_fix_values 1715 2011-07-08 13:25:40Z adriana 
;
_cod_database_code 2011459
_cod_database_fobs_code 2011459

loop_
_symmetry_equiv_pos_as_xyz
'x, y, z'
'-y, x-y, z+1/3'
'-x+y, -x, z+2/3'
'-x, -y, z+1/2'
'y, -x+y, z+5/6'
'x-y, x, z+1/6'
'y, x, -z+1/3'
'x-y, -y, -z'
'-x, -x+y, -z+2/3'
'-y, -x, -z+5/6'
'-x+y, y, -z+1/2'
'x, x-y, -z+1/6'

loop_
_atom_site_label
_atom_site_fract_x
_atom_site_fract_y
_atom_site_fract_z
_atom_site_U_iso_or_equiv
_atom_site_adp_type
_atom_site_calc_flag
_atom_site_refinement_flags
_atom_site_occupancy
_atom_site_disorder_assembly
_atom_site_disorder_group
_atom_site_type_symbol
S1 .42837(10) .94525(8) .038077(9) .0476(2) Uani d . 1 . . S
O1 .4573(2) .9375(2) .07214(2) .0458(5) Uani d . 1 . . O
O2 .5655(3) 1.1976(2) .06127(2) .0561(6) Uani d . 1 . . O
C6 .4955(4) 1.0499(3) .05917(3) .0429(7) Uani d . 1 . . C
C7 .5041(4) 1.0019(3) .09096(3) .0428(7) Uani d . 1 . . C
H7A .4861 1.0982 .0927 .051 Uiso calc R 1 . . H
C8 .3898(4) .8613(3) .10353(3) .0433(7) Uani d . 1 . . C
H8A .4135 .7690 .1016 .052 Uiso calc R 1 . . H
C12 .6843(4) 1.0565(4) .09414(3) .0492(7) Uani d . 1 . . C
H12A .7535 1.1477 .0857 .059 Uiso calc R 1 . . H
H12B .7029 .9629 .0915 .059 Uiso calc R 1 . . H
C2' .5189(4) 1.1192(3) .02316(3) .0450(7) Uani d . 1 . . C
C9 .4425(4) .9234(4) .12306(3) .0545(8) Uani d . 1 . . C
H9A .4237 1.0174 .1253 .065 Uiso calc R 1 . . H
H9B .3724 .8336 .1316 .065 Uiso calc R 1 . . H
C4 -.0299(5) 1.0000 .0000 .0675(13) Uani d S 1 . . C
H4A -.0631 1.0544 -.0087 .081 Uiso d R 1 . . H
C1' .4233(3) 1.1554(3) .01144(3) .0428(7) Uani d . 1 . . C
C1 .2398(3) 1.0454(3) .00927(3) .0435(7) Uani d . 1 . . C
H1A .1996 .9601 .0191 .052 Uiso calc R 1 . . H
C11 .7377(4) 1.1148(4) .11357(4) .0508(8) Uani d . 1 . . C
H11A .7252 1.2139 .1157 .061 Uiso calc R 1 . . H
C6' .5087(4) 1.2957(4) .00040(4) .0548(8) Uani d . 1 . . C
H6'A .4472 1.3238 -.0077 .066 Uiso calc R 1 . . H
C3' .6907(4) 1.2161(4) .02328(4) .0616(9) Uani d . 1 . . C
H3'A .7540 1.1879 .0311 .074 Uiso calc R 1 . . H
C5 .1303(4) 1.1253(4) .00921(4) .0626(9) Uani d . 1 . . C
H5A .1088 1.1476 .0218 .075 Uiso calc R 1 . . H
H5B .1843 1.2309 .0024 .075 Uiso calc R 1 . . H
C10 .6225(4) .9785(4) .12664(4) .0565(8) Uani d . 1 . . C
H10A .6396 .8823 .1254 .068 Uiso calc R 1 . . H
H10B .6507 1.0196 .1393 .068 Uiso calc R 1 . . H
C16 .9186(4) 1.1656(4) .11673(4) .0711(10) Uani d . 1 . . C
H16A .9502 1.2069 .1292 .107 Uiso calc R 1 . . H
H16B .9887 1.2530 .1081 .107 Uiso calc R 1 . . H
H16C .9332 1.0695 .1149 .107 Uiso calc R 1 . . H
C5' .6768(5) 1.3933(4) .00085(4) .0698(10) Uani d . 1 . . C
H5'A .7299 1.4893 -.0066 .084 Uiso calc R 1 . . H
C4' .7702(4) 1.3535(4) .01207(4) .0756(11) Uani d . 1 . . C
H4'A .8876 1.4195 .0121 .091 Uiso calc R 1 . . H
C15 .0958(4) .6417(5) .11153(5) .0793(11) Uani d . 1 . . C
H15A .1378 .5641 .1113 .119 Uiso calc R 1 . . H
H15B -.0180 .5866 .1069 .119 Uiso calc R 1 . . H
H15C .0974 .6782 .1240 .119 Uiso calc R 1 . . H
C13 .2051(4) .7916(4) .09966(4) .0537(8) Uani d . 1 . . C
H13A .1859 .7519 .0868 .064 Uiso calc R 1 . . H
C14 .1493(4) .9194(5) .10114(5) .0759(11) Uani d . 1 . . C
H14A .0306 .8665 .0985 .114 Uiso calc R 1 . . H
H14B .2112 1.0090 .0924 .114 Uiso calc R 1 . . H
H14C .1701 .9649 .1135 .114 Uiso calc R 1 . . H

loop_
_atom_site_aniso_label
_atom_site_aniso_U_11
_atom_site_aniso_U_22
_atom_site_aniso_U_33
_atom_site_aniso_U_12
_atom_site_aniso_U_13
_atom_site_aniso_U_23
S1 .0635(5) .0379(4) .0334(4) .0194(4) -.0028(3) .0000(3)
O1 .0742(14) .0363(10) .0280(9) .0284(10) .0002(9) .0005(8)
O2 .0904(16) .0383(12) .0379(11) .0309(12) .0041(10) .0004(9)
C6 .0586(18) .0368(17) .0368(15) .0266(15) .0047(13) .0033(13)
C7 .0638(19) .0379(15) .0328(14) .0299(14) .0007(13) -.0037(11)
C8 .064(2) .0415(16) .0315(14) .0316(15) .0052(13) .0032(12)
C12 .065(2) .0448(17) .0410(16) .0302(16) .0019(14) .0011(14)
C2' .0522(19) .0390(16) .0308(14) .0131(15) .0025(13) -.0049(12)
C9 .077(2) .061(2) .0295(14) .0376(18) .0066(14) .0042(13)
C4 .069(2) .083(4) .055(3) .0417(18) .0049(13) .010(3)
C1' .0596(19) .0316(16) .0273(14) .0153(15) .0051(13) -.0018(12)
C1 .0552(19) .0404(16) .0301(13) .0202(15) .0028(13) .0007(12)
C11 .068(2) .0495(18) .0449(17) .0365(17) -.0095(15) -.0067(14)
C6' .077(2) .0364(17) .0350(15) .0163(18) .0026(15) .0015(13)
C3' .054(2) .064(2) .0467(18) .0145(18) -.0012(15) -.0062(16)
C5 .077(2) .069(2) .0533(19) .045(2) .0014(17) -.0056(17)
C10 .076(2) .062(2) .0402(16) .0407(18) -.0080(16) -.0009(15)
C16 .068(2) .071(2) .079(2) .038(2) -.0138(18) -.0059(18)
C5' .086(3) .0411(19) .0391(18) .000(2) .0160(18) .0011(15)
C4' .061(2) .066(2) .052(2) -.0046(19) .0112(18) -.0043(18)
C15 .069(2) .072(2) .084(2) .026(2) .013(2) .017(2)
C13 .065(2) .058(2) .0397(16) .0312(18) .0020(14) .0002(14)
C14 .077(3) .089(3) .080(2) .055(2) -.004(2) .005(2)

loop_
_atom_type_symbol
_atom_type_description
_atom_type_scat_dispersion_real
_atom_type_scat_dispersion_imag
_atom_type_scat_source
C C .0033 .0016 'International Tables Vol C Tables 4.2.6.8 and 6.1.1.4'
H H .0000 .0000 'International Tables Vol C Tables 4.2.6.8 and 6.1.1.4'
O O .0106 .0060 'International Tables Vol C Tables 4.2.6.8 and 6.1.1.4'
S S .1246 .1234 'International Tables Vol C Tables 4.2.6.8 and 6.1.1.4'

loop_
_geom_angle_atom_site_label_1
_geom_angle_atom_site_label_2
_geom_angle_atom_site_label_3
_geom_angle_site_symmetry_1
_geom_angle_site_symmetry_3
_geom_angle
C6 S1 C2' . . 99.38(12)
C6 O1 C7 . . 116.28(19)
O2 C6 O1 . . 126.1(2)
O2 C6 S1 . . 125.6(2)
O1 C6 S1 . . 108.31(19)
O1 C7 C12 . . 109.4(2)
O1 C7 C8 . . 106.3(2)
C12 C7 C8 . . 112.2(2)
O1 C7 H7A . . 109.6
C12 C7 H7A . . 109.6
C8 C7 H7A . . 109.6
C7 C8 C13 . . 114.0(2)
C7 C8 C9 . . 106.9(2)
C13 C8 C9 . . 114.4(2)
C7 C8 H8A . . 107.0
C13 C8 H8A . . 107.0
C9 C8 H8A . . 107.0
C7 C12 C11 . . 112.1(2)
C7 C12 H12A . . 109.2
C11 C12 H12A . . 109.2
C7 C12 H12B . . 109.2
C11 C12 H12B . . 109.2
H12A C12 H12B . . 107.9
C3' C2' C1' . . 120.9(3)
C3' C2' S1 . . 117.0(2)
C1' C2' S1 . . 122.1(2)
C10 C9 C8 . . 112.5(2)
C10 C9 H9A . . 109.1
C8 C9 H9A . . 109.1
C10 C9 H9B . . 109.1
C8 C9 H9B . . 109.1
H9A C9 H9B . . 107.8
C5 C4 C5 . 8_675 106.5(4)
C5 C4 H4A . . 110.2
C5 C4 H4A 8_675 . 110.9
C2' C1' C6' . . 116.8(3)
C2' C1' C1 . . 123.2(2)
C6' C1' C1 . . 119.9(3)
C1' C1 C5 . . 118.4(2)
C1' C1 C1 . 8_675 111.96(18)
C5 C1 C1 . 8_675 101.31(17)
C1' C1 H1A . . 108.2
C5 C1 H1A . . 108.2
C1 C1 H1A 8_675 . 108.2
C12 C11 C16 . . 111.6(2)
C12 C11 C10 . . 109.1(2)
C16 C11 C10 . . 111.8(2)
C12 C11 H11A . . 108.1
C16 C11 H11A . . 108.1
C10 C11 H11A . . 108.1
C5' C6' C1' . . 122.4(3)
C5' C6' H6'A . . 118.8
C1' C6' H6'A . . 118.8
C4' C3' C2' . . 120.4(3)
C4' C3' H3'A . . 119.8
C2' C3' H3'A . . 119.8
C4 C5 C1 . . 105.3(3)
C4 C5 H5A . . 110.7
C1 C5 H5A . . 110.7
C4 C5 H5B . . 110.7
C1 C5 H5B . . 110.7
H5A C5 H5B . . 108.8
C9 C10 C11 . . 111.9(2)
C9 C10 H10A . . 109.2
C11 C10 H10A . . 109.2
C9 C10 H10B . . 109.2
C11 C10 H10B . . 109.2
H10A C10 H10B . . 107.9
C11 C16 H16A . . 109.5
C11 C16 H16B . . 109.5
H16A C16 H16B . . 109.5
C11 C16 H16C . . 109.5
H16A C16 H16C . . 109.5
H16B C16 H16C . . 109.5
C6' C5' C4' . . 120.3(3)
C6' C5' H5'A . . 119.8
C4' C5' H5'A . . 119.8
C5' C4' C3' . . 119.2(3)
C5' C4' H4'A . . 120.4
C3' C4' H4'A . . 120.4
C13 C15 H15A . . 109.5
C13 C15 H15B . . 109.5
H15A C15 H15B . . 109.5
C13 C15 H15C . . 109.5
H15A C15 H15C . . 109.5
H15B C15 H15C . . 109.5
C14 C13 C15 . . 110.0(3)
C14 C13 C8 . . 113.9(3)
C15 C13 C8 . . 112.1(2)
C14 C13 H13A . . 106.8
C15 C13 H13A . . 106.8
C8 C13 H13A . . 106.8
C13 C14 H14A . . 109.5
C13 C14 H14B . . 109.5
H14A C14 H14B . . 109.5
C13 C14 H14C . . 109.5
H14A C14 H14C . . 109.5
H14B C14 H14C . . 109.5

loop_
_geom_bond_atom_site_label_1
_geom_bond_atom_site_label_2
_geom_bond_site_symmetry_2
_geom_bond_distance
_geom_bond_publ_flag
S1 C6 . 1.773(3) ?
S1 C2' . 1.783(3) ?
O1 C6 . 1.328(3) ?
O1 C7 . 1.487(3) ?
O2 C6 . 1.203(3) ?
C7 C12 . 1.510(4) ?
C7 C8 . 1.521(4) ?
C7 H7A . 1.0000 ?
C8 C13 . 1.532(4) ?
C8 C9 . 1.536(4) ?
C8 H8A . 1.0000 ?
C12 C11 . 1.523(4) ?
C12 H12A . .9900 ?
C12 H12B . .9900 ?
C2' C3' . 1.391(4) ?
C2' C1' . 1.398(4) ?
C9 C10 . 1.512(4) ?
C9 H9A . .9900 ?
C9 H9B . .9900 ?
C4 C5 . 1.520(4) ?
C4 C5 8_675 1.520(4) ?
C4 H4A . .9602 ?
C1' C6' . 1.402(4) ?
C1' C1 . 1.499(4) ?
C1 C5 . 1.535(4) ?
C1 C1 8_675 1.550(5) ?
C1 H1A . 1.0000 ?
C11 C16 . 1.524(4) ?
C11 C10 . 1.526(4) ?
C11 H11A . 1.0000 ?
C6' C5' . 1.364(4) ?
C6' H6'A . .9500 ?
C3' C4' . 1.387(4) ?
C3' H3'A . .9500 ?
C5 H5A . .9900 ?
C5 H5B . .9900 ?
C10 H10A . .9900 ?
C10 H10B . .9900 ?
C16 H16A . .9800 ?
C16 H16B . .9800 ?
C16 H16C . .9800 ?
C5' C4' . 1.378(5) ?
C5' H5'A . .9500 ?
C4' H4'A . .9500 ?
C15 C13 . 1.527(4) ?
C15 H15A . .9800 ?
C15 H15B . .9800 ?
C15 H15C . .9800 ?
C13 C14 . 1.524(4) ?
C13 H13A . 1.0000 ?
C14 H14A . .9800 ?
C14 H14B . .9800 ?
C14 H14C . .9800 ?

loop_
_geom_torsion_atom_site_label_1
_geom_torsion_atom_site_label_2
_geom_torsion_atom_site_label_3
_geom_torsion_atom_site_label_4
_geom_torsion_site_symmetry_1
_geom_torsion_site_symmetry_4
_geom_torsion
C7 O1 C6 O2 . . .9(4)
C7 O1 C6 S1 . . -179.98(18)
C2' S1 C6 O2 . . 7.1(3)
C2' S1 C6 O1 . . -172.02(19)
C6 O1 C7 C12 . . -82.1(3)
C6 O1 C7 C8 . . 156.5(2)
O1 C7 C8 C13 . . -55.2(3)
C12 C7 C8 C13 . . -174.9(2)
O1 C7 C8 C9 . . 177.3(2)
C12 C7 C8 C9 . . 57.7(3)
O1 C7 C12 C11 . . -176.7(2)
C8 C7 C12 C11 . . -58.9(3)
C6 S1 C2' C3' . . 62.1(2)
C6 S1 C2' C1' . . -119.7(2)
C7 C8 C9 C10 . . -57.3(3)
C13 C8 C9 C10 . . 175.5(2)
C3' C2' C1' C6' . . -1.9(4)
S1 C2' C1' C6' . . 179.9(2)
C3' C2' C1' C1 . . 173.2(2)
S1 C2' C1' C1 . . -5.0(4)
C2' C1' C1 C5 . . 134.6(3)
C6' C1' C1 C5 . . -50.4(3)
C2' C1' C1 C1 . 8_675 -108.0(3)
C6' C1' C1 C1 . 8_675 67.0(3)
C7 C12 C11 C16 . . 178.6(2)
C7 C12 C11 C10 . . 54.7(3)
C2' C1' C6' C5' . . .2(4)
C1 C1' C6' C5' . . -175.2(3)
C1' C2' C3' C4' . . 1.8(4)
S1 C2' C3' C4' . . -179.9(2)
C5 C4 C5 C1 8_675 . -14.19(13)
C1' C1 C5 C4 . . 159.4(2)
C1 C1 C5 C4 8_675 . 36.5(3)
C8 C9 C10 C11 . . 57.6(3)
C12 C11 C10 C9 . . -54.0(3)
C16 C11 C10 C9 . . -177.9(2)
C1' C6' C5' C4' . . 1.8(5)
C6' C5' C4' C3' . . -2.0(5)
C2' C3' C4' C5' . . .2(5)
C7 C8 C13 C14 . . -59.1(3)
C9 C8 C13 C14 . . 64.4(3)
C7 C8 C13 C15 . . 175.2(2)
C9 C8 C13 C15 . . -61.3(3)
